data_7223607
loop_
_publ_author_name
'da Silva, Michael J. V.'
'Silva, Ra\'i G. M.'
'Melo, Ulisses Z.'
'Gon\,calves, Davana S.'
'Back, Davi F.'
'Moura, Sidnei'
'Pontes, Rodrigo M.'
'Basso, Ernani A.'
'Gauze, Gisele F.'
'Rosa, Fernanda A.'

_publ_section_title
;
 Theoretical and experimental investigation of the polyeletrophilic
 \b-enamino diketone: straightforward and highly regioselective synthesis
 of 1,4,5-trisubstituted pyrazoles and pyrazolo[3,4-d]pyridazinones
;
_journal_issue 1
_journal_name_full 'RSC Adv.'
_journal_page_first 290
_journal_paper_doi 10.1039/C5RA12968K
_journal_volume 6
_journal_year 2016
_chemical_formula_moiety 'C16 H16 N2 O5'
_chemical_formula_sum 'C16 H16 N2 O5'
_chemical_formula_weight 316.31
_chemical_melting_point 311
_chemical_name_common 5-carboxyethyl-4-[4ethoxy(oxo)acetyl]-1-phenyl-1H-pyrazol
_chemical_name_systematic
;
5-carboxyethyl-4-[4ethoxy(oxo)acetyl]-1-phenyl-1H-pyrazol
;
_space_group_IT_number 2
_symmetry_cell_setting triclinic
_symmetry_space_group_name_Hall '-P 1'
_symmetry_space_group_name_H-M 'P -1'
_atom_sites_solution_hydrogens geom
_atom_sites_solution_primary direct
_atom_sites_solution_secondary difmap
_audit_conform_dict_location ftp://ftp.iucr.org/pub/cif_core.dic
_audit_conform_dict_name cif_core.dic
_audit_conform_dict_version 2.3
_audit_creation_date 2015-09-16T18:59:01-00:00
_audit_creation_method 'WinGX routine CIF_UPDATE'
_audit_update_record
;
2015-09-18 deposited with the CCDC.
2015-12-14 downloaded from the CCDC.
;
_cell_angle_alpha 67.3590(10)
_cell_angle_beta 80.1190(10)
_cell_angle_gamma 81.5650(10)
_cell_formula_units_Z 2
_cell_length_a 7.3305(2)
_cell_length_b 10.6140(3)
_cell_length_c 11.3269(3)
_cell_measurement_reflns_used 9957
_cell_measurement_temperature 290(2)
_cell_measurement_theta_max 27.41
_cell_measurement_theta_min 3.236
_cell_volume 798.16(4)
_computing_cell_refinement 'BRUKER SANT'
_computing_data_collection 'Bruker Instrument Service v2012.10.0.0'
_computing_data_reduction 'BRUKER SOFTWARE'
_computing_molecular_graphics 'Diamond (version 3.2i; Crystal Impact GbR, Bo'
_computing_publication_material 'APEX2 (version 2012.10-0; Bruker, 2012)'
_computing_structure_refinement 'SHELXL-97 (Sheldrick, 1997)'
_computing_structure_solution 'SHELXL97 (Sheldrick, 1997)'
_diffrn_ambient_temperature 290(2)
_diffrn_detector_area_resol_mean 8.3333
_diffrn_measured_fraction_theta_full 1
_diffrn_measured_fraction_theta_max 1
_diffrn_measurement_device_type 'Bruker X8 Kappa APEX II diffractometer'
_diffrn_measurement_method '0.5 \% \w & \f scans'
_diffrn_radiation_monochromator graphite
_diffrn_radiation_type MoK\a
_diffrn_radiation_wavelength 0.71073
_diffrn_reflns_av_R_equivalents 0.0191
_diffrn_reflns_av_unetI/netI 0.0116
_diffrn_reflns_limit_h_max 9
_diffrn_reflns_limit_h_min -9
_diffrn_reflns_limit_k_max 13
_diffrn_reflns_limit_k_min -13
_diffrn_reflns_limit_l_max 14
_diffrn_reflns_limit_l_min -14
_diffrn_reflns_number 23956
_diffrn_reflns_theta_full 27.52
_diffrn_reflns_theta_max 27.52
_diffrn_reflns_theta_min 1.96
_diffrn_source 'sealed ceramic X ray tube'
_diffrn_standards_decay_% none
_diffrn_standards_interval_count none
_diffrn_standards_interval_time none
_diffrn_standards_number none
_exptl_absorpt_coefficient_mu 0.099
_exptl_absorpt_correction_T_max 0.96
_exptl_absorpt_correction_T_min 0.8854
_exptl_absorpt_correction_type numerical
_exptl_absorpt_process_details
;
SADABS (version 2012/1; Bruker, 2012) was used to perform the numerical
        absorption correction based on the indexed faces of the crystal.
;
_exptl_crystal_colour colourless
_exptl_crystal_density_diffrn 1.316
_exptl_crystal_density_meas ?
_exptl_crystal_density_method 'not measured'
_exptl_crystal_description block
_exptl_crystal_F_000 332
_exptl_crystal_recrystallization_method 'Re-crystallisation from solvent: MeOH'
_exptl_crystal_size_max 0.595
_exptl_crystal_size_mid 0.572
_exptl_crystal_size_min 0.49
_refine_diff_density_max 0.356
_refine_diff_density_min -0.199
_refine_diff_density_rms 0.04
_refine_ls_extinction_coef none
_refine_ls_extinction_method none
_refine_ls_goodness_of_fit_ref 1.039
_refine_ls_hydrogen_treatment constr
_refine_ls_matrix_type full
_refine_ls_number_parameters 208
_refine_ls_number_reflns 3670
_refine_ls_number_restraints 0
_refine_ls_restrained_S_all 1.039
_refine_ls_R_factor_all 0.0558
_refine_ls_R_factor_gt 0.0462
_refine_ls_shift/su_max 0
_refine_ls_shift/su_mean 0
_refine_ls_structure_factor_coef Fsqd
_refine_ls_weighting_details 'calc w=1/[\s^2^(Fo^2^)+(0.0692P)^2^+0.1903P] where P=(Fo^2^+2Fc^2^)/3'
_refine_ls_weighting_scheme calc
_refine_ls_wR_factor_gt 0.128
_refine_ls_wR_factor_ref 0.1378
_reflns_number_gt 3020
_reflns_number_total 3670
_reflns_threshold_expression >2sigma(I)
_cod_data_source_file c5ra12968k2.cif
_cod_data_source_block p-1
_cod_depositor_comments
;
The following automatic conversions were performed:

'_chemical_melting_point' value '311K' was changed to '311' - the
value should be numeric and without a unit designator.

'_exptl_crystal_density_meas' value 'none' was changed to '?' - the
value is perceived as not measured.

Automatic conversion script
Id: cif_fix_values 4268 2015-11-12 08:31:59Z antanas 
;
_cod_original_sg_symbol_Hall -P1
_cod_original_sg_symbol_H-M P-1
_cod_database_code 7223607

loop_
_symmetry_equiv_pos_as_xyz
'x, y, z'
'-x, -y, -z'

loop_
_atom_site_label
_atom_site_type_symbol
_atom_site_fract_x
_atom_site_fract_y
_atom_site_fract_z
_atom_site_U_iso_or_equiv
_atom_site_adp_type
_atom_site_occupancy
_atom_site_symmetry_multiplicity
_atom_site_calc_flag
_atom_site_refinement_flags
O52 O 0.69755(14) 0.22132(10) -0.02235(11) 0.0544(3) Uani 1 1 d .
O43 O 0.65082(15) -0.17923(10) 0.42219(10) 0.0533(3) Uani 1 1 d .
N1 N 0.30575(15) 0.25640(11) 0.04734(11) 0.0439(3) Uani 1 1 d .
O51 O 0.68430(17) -0.00149(11) 0.09421(13) 0.0700(4) Uani 1 1 d .
O41 O 0.28799(18) -0.14263(14) 0.39161(14) 0.0832(5) Uani 1 1 d .
O42 O 0.6424(2) 0.04867(12) 0.34940(14) 0.0776(4) Uani 1 1 d .
N2 N 0.13409(18) 0.25303(15) 0.11568(13) 0.0599(4) Uani 1 1 d .
C5 C 0.42267(18) 0.14880(13) 0.10933(12) 0.0399(3) Uani 1 1 d .
C4 C 0.3220(2) 0.07140(14) 0.22311(13) 0.0464(3) Uani 1 1 d .
C11 C 0.33420(18) 0.36429(13) -0.07717(13) 0.0417(3) Uani 1 1 d .
C12 C 0.3899(2) 0.33275(15) -0.18542(14) 0.0509(3) Uani 1 1 d .
H12 H 0.4123 0.2419 -0.1788 0.061 Uiso 1 1 calc R
C41 C 0.3853(2) -0.05171(15) 0.32820(14) 0.0497(3) Uani 1 1 d .
C13 C 0.4122(3) 0.43796(18) -0.30429(15) 0.0620(4) Uani 1 1 d .
H13 H 0.4514 0.418 -0.3782 0.074 Uiso 1 1 calc R
C42 C 0.5776(2) -0.05401(14) 0.36540(13) 0.0475(3) Uani 1 1 d .
C51 C 0.61557(19) 0.11441(13) 0.05984(13) 0.0420(3) Uani 1 1 d .
C43 C 0.8287(2) -0.19050(19) 0.4677(2) 0.0700(5) Uani 1 1 d .
H43A H 0.822 -0.1323 0.5169 0.084 Uiso 1 1 calc R
H43B H 0.9253 -0.1617 0.3951 0.084 Uiso 1 1 calc R
C14 C 0.3766(2) 0.57238(18) -0.31372(18) 0.0674(5) Uani 1 1 d .
H14 H 0.3913 0.643 -0.3939 0.081 Uiso 1 1 calc R
C52 C 0.8791(2) 0.1954(2) -0.09070(19) 0.0699(5) Uani 1 1 d .
H52A H 0.9743 0.1689 -0.0336 0.084 Uiso 1 1 calc R
H52B H 0.876 0.1221 -0.1213 0.084 Uiso 1 1 calc R
C44 C 0.8718(3) -0.3354(2) 0.5498(3) 0.0949(7) Uani 1 1 d .
H44A H 0.9891 -0.3454 0.5807 0.142 Uiso 1 1 calc R
H44B H 0.8781 -0.392 0.5003 0.142 Uiso 1 1 calc R
H44C H 0.7761 -0.3627 0.6217 0.142 Uiso 1 1 calc R
C15 C 0.3196(3) 0.60186(17) -0.2047(2) 0.0737(5) Uani 1 1 d .
H15 H 0.295 0.6927 -0.2115 0.088 Uiso 1 1 calc R
C16 C 0.2982(3) 0.49799(16) -0.08476(17) 0.0618(4) Uani 1 1 d .
H16 H 0.2603 0.518 -0.0108 0.074 Uiso 1 1 calc R
C3 C 0.1444(2) 0.14083(18) 0.22029(15) 0.0600(4) Uani 1 1 d .
H3 H 0.0453 0.1115 0.2845 0.072 Uiso 1 1 calc R
C53 C 0.9192(3) 0.3225(3) -0.1994(2) 0.1046(9) Uani 1 1 d .
H53A H 1.0377 0.3093 -0.2465 0.157 Uiso 1 1 calc R
H53B H 0.9219 0.3942 -0.1679 0.157 Uiso 1 1 calc R
H53C H 0.8243 0.3476 -0.2552 0.157 Uiso 1 1 calc R

loop_
_atom_site_aniso_label
_atom_site_aniso_U_11
_atom_site_aniso_U_22
_atom_site_aniso_U_33
_atom_site_aniso_U_23
_atom_site_aniso_U_13
_atom_site_aniso_U_12
O52 0.0428(5) 0.0436(5) 0.0580(6) -0.0023(5) 0.0012(4) -0.0011(4)
O43 0.0555(6) 0.0410(5) 0.0554(6) -0.0059(4) -0.0156(5) -0.0029(4)
N1 0.0432(6) 0.0397(6) 0.0395(6) -0.0063(5) -0.0057(5) 0.0023(4)
O51 0.0647(7) 0.0382(6) 0.0846(8) -0.0079(5) 0.0020(6) 0.0097(5)
O41 0.0667(8) 0.0703(8) 0.0775(9) 0.0226(7) -0.0191(6) -0.0267(6)
O42 0.0908(9) 0.0439(6) 0.0946(10) -0.0057(6) -0.0426(8) -0.0150(6)
N2 0.0456(7) 0.0635(8) 0.0499(7) -0.0041(6) -0.0014(5) 0.0058(6)
C5 0.0452(7) 0.0331(6) 0.0372(6) -0.0077(5) -0.0075(5) -0.0025(5)
C4 0.0472(7) 0.0444(7) 0.0389(7) -0.0055(6) -0.0055(5) -0.0048(6)
C11 0.0415(6) 0.0340(6) 0.0413(7) -0.0037(5) -0.0102(5) -0.0005(5)
C12 0.0626(9) 0.0399(7) 0.0450(7) -0.0086(6) -0.0095(6) -0.0053(6)
C41 0.0528(8) 0.0441(7) 0.0412(7) -0.0021(6) -0.0062(6) -0.0084(6)
C13 0.0704(10) 0.0635(10) 0.0407(8) -0.0047(7) -0.0077(7) -0.0110(8)
C42 0.0565(8) 0.0396(7) 0.0384(7) -0.0038(5) -0.0087(6) -0.0063(6)
C51 0.0463(7) 0.0346(6) 0.0393(6) -0.0080(5) -0.0075(5) 0.0006(5)
C43 0.0587(10) 0.0631(11) 0.0821(12) -0.0147(9) -0.0264(9) 0.0001(8)
C14 0.0640(10) 0.0532(9) 0.0576(10) 0.0144(8) -0.0149(8) -0.0106(8)
C52 0.0425(8) 0.0804(12) 0.0704(11) -0.0158(9) 0.0028(7) -0.0003(8)
C44 0.0769(13) 0.0745(13) 0.1055(17) 0.0038(12) -0.0388(13) 0.0065(10)
C15 0.0844(12) 0.0330(8) 0.0846(13) -0.0006(8) -0.0158(10) 0.0002(7)
C16 0.0773(11) 0.0406(8) 0.0609(10) -0.0147(7) -0.0103(8) 0.0055(7)
C3 0.0481(8) 0.0671(10) 0.0458(8) -0.0038(7) 0.0000(6) -0.0016(7)
C53 0.0671(12) 0.134(2) 0.0773(14) -0.0023(14) 0.0098(11) -0.0245(13)

loop_
_atom_type_symbol
_atom_type_description
_atom_type_scat_dispersion_real
_atom_type_scat_dispersion_imag
_atom_type_scat_source
C C 0.0033 0.0016 'International Tables Vol C Tables 4.2.6.8 and 6.1.1.4'
H H 0 0 'International Tables Vol C Tables 4.2.6.8 and 6.1.1.4'
N N 0.0061 0.0033 'International Tables Vol C Tables 4.2.6.8 and 6.1.1.4'
O O 0.0106 0.006 'International Tables Vol C Tables 4.2.6.8 and 6.1.1.4'

loop_
_geom_angle_atom_site_label_1
_geom_angle_atom_site_label_2
_geom_angle_atom_site_label_3
_geom_angle
C51 O52 C52 117.12(12)
C42 O43 C43 115.62(12)
C5 N1 N2 111.57(11)
C5 N1 C11 130.42(11)
N2 N1 C11 117.94(11)
C3 N2 N1 105.09(12)
N1 C5 C4 106.84(12)
N1 C5 C51 126.45(12)
C4 C5 C51 126.53(12)
C5 C4 C3 104.45(12)
C5 C4 C41 128.97(13)
C3 C4 C41 126.50(13)
C12 C11 C16 121.53(13)
C12 C11 N1 120.00(12)
C16 C11 N1 118.43(13)
C11 C12 C13 119.03(14)
O41 C41 C4 123.07(14)
O41 C41 C42 119.81(13)
C4 C41 C42 116.78(12)
C14 C13 C12 120.23(17)
O42 C42 O43 126.02(14)
O42 C42 C41 121.74(13)
O43 C42 C41 112.10(12)
O51 C51 O52 125.49(13)
O51 C51 C5 121.25(13)
O52 C51 C5 113.26(11)
O43 C43 C44 107.96(16)
C15 C14 C13 119.91(15)
C53 C52 O52 107.20(16)
C14 C15 C16 120.71(16)
C11 C16 C15 118.59(17)
N2 C3 C4 112.04(13)

loop_
_geom_bond_atom_site_label_1
_geom_bond_atom_site_label_2
_geom_bond_distance
O52 C51 1.3078(16)
O52 C52 1.4661(18)
O43 C42 1.3113(17)
O43 C43 1.4555(19)
N1 C5 1.3542(16)
N1 N2 1.3571(16)
N1 C11 1.4386(17)
O51 C51 1.1981(16)
O41 C41 1.2035(18)
O42 C42 1.1905(18)
N2 C3 1.321(2)
C5 C4 1.3845(18)
C5 C51 1.4768(18)
C4 C3 1.397(2)
C4 C41 1.4676(19)
C11 C12 1.373(2)
C11 C16 1.377(2)
C12 C13 1.381(2)
C41 C42 1.533(2)
C13 C14 1.378(3)
C43 C44 1.479(3)
C14 C15 1.371(3)
C52 C53 1.461(3)
C15 C16 1.382(2)
